data_2214412
loop_
_publ_author_name
'Jie Liu'
'Jian-Fang Ma'
'Shun-Li Li'
'Guang-Ju Ping'

_publ_section_title
'[\m-10,21-Dimethyl-3,6,14,17-tetraazatricyclo[17.3.1^8,12^]tetracosa-1(23),8,10,12(24),19,21-hexaene-23,24-diolato-\k^4^<i>N</i>^3^,<i>N</i>^6^,<i>O</i>^23^,<i>O</i>^24^:\k^4^<i>N</i>^14^,<i>N</i>^17^,<i>O</i>^23^,<i>O</i>^24^]bis(nitrato-\k<i>O</i>)zinc(II)'
_journal_coeditor_code WK2063
_journal_issue 7
_journal_name_full 'Acta Crystallographica Section E'
_journal_page_first m1954
_journal_page_last m1954
_journal_paper_doi 10.1107/S1600536807029285
_journal_volume 63
_journal_year 2007
_chemical_formula_iupac '[Zn2 (N O3)2 (C22 H30 N4 O2)]'
_chemical_formula_moiety 'C22 H30 N6 O8 Zn2'
_chemical_formula_sum 'C22 H30 N6 O8 Zn2'
_chemical_formula_weight 637.26
_chemical_name_systematic
;[\m-10,21-Dimethyl-3,6,14,17-tetraazatricyclo[17.3.1^8,12^]tetracosa-
1(23),8,10,12(24),19,21-hexaene-23,24-diolato-
\k^4^N^3^,N^6^,O^23^,O^24^:\k^4^N^14^,N^17^,O^23^,O^24^]bis(nitrato-\kO)zinc(II)
;
_space_group_IT_number 14
_symmetry_cell_setting monoclinic
_symmetry_space_group_name_Hall '-P 2ybc'
_symmetry_space_group_name_H-M 'P 1 21/c 1'
_atom_sites_solution_hydrogens geom
_atom_sites_solution_primary direct
_atom_sites_solution_secondary difmap
_audit_creation_method SHELXL-97
_cell_angle_alpha 90.00
_cell_angle_beta 103.744(9)
_cell_angle_gamma 90.00
_cell_formula_units_Z 2
_cell_length_a 8.2190(5)
_cell_length_b 14.1450(8)
_cell_length_c 11.0550(6)
_cell_measurement_reflns_used 3000
_cell_measurement_temperature 293(2)
_cell_measurement_theta_max 28.4
_cell_measurement_theta_min 2.4
_cell_volume 1248.43(13)
_computing_cell_refinement 'SAINT (Bruker, 1999)'
_computing_data_collection 'SMART (Bruker, 1997)'
_computing_data_reduction SAINT
_computing_molecular_graphics 'SHELXTL-Plus (Sheldrick, 1990)'
_computing_publication_material SHELXL-97
_computing_structure_refinement 'SHELXL97 (Sheldrick, 1997)'
_computing_structure_solution 'SHELXS97 (Sheldrick, 1997)'
_diffrn_ambient_temperature 293(2)
_diffrn_measured_fraction_theta_full 0.993
_diffrn_measured_fraction_theta_max 0.971
_diffrn_measurement_device_type 'Bruker APEX CCD area-detector'
_diffrn_measurement_method \w
_diffrn_radiation_monochromator graphite
_diffrn_radiation_source 'fine-focus sealed tube'
_diffrn_radiation_type MoK\a
_diffrn_radiation_wavelength 0.71069
_diffrn_reflns_av_R_equivalents 0.0190
_diffrn_reflns_av_sigmaI/netI 0.0227
_diffrn_reflns_limit_h_max 10
_diffrn_reflns_limit_h_min -10
_diffrn_reflns_limit_k_max 18
_diffrn_reflns_limit_k_min -10
_diffrn_reflns_limit_l_max 14
_diffrn_reflns_limit_l_min -14
_diffrn_reflns_number 7558
_diffrn_reflns_theta_full 25.00
_diffrn_reflns_theta_max 28.39
_diffrn_reflns_theta_min 2.38
_diffrn_standards_number 0
_exptl_absorpt_coefficient_mu 1.982
_exptl_absorpt_correction_T_max 0.609
_exptl_absorpt_correction_T_min 0.495
_exptl_absorpt_correction_type multi-scan
_exptl_absorpt_process_details '(SADABS; Sheldrick, 1996)'
_exptl_crystal_colour Colorless
_exptl_crystal_density_diffrn 1.695
_exptl_crystal_density_method 'not measured'
_exptl_crystal_description Block
_exptl_crystal_F_000 656
_exptl_crystal_size_max 0.40
_exptl_crystal_size_mid 0.30
_exptl_crystal_size_min 0.25
_refine_diff_density_max 0.401
_refine_diff_density_min -0.294
_refine_ls_extinction_method none
_refine_ls_goodness_of_fit_ref 1.067
_refine_ls_hydrogen_treatment mixed
_refine_ls_matrix_type full
_refine_ls_number_parameters 178
_refine_ls_number_reflns 3027
_refine_ls_number_restraints 0
_refine_ls_restrained_S_all 1.067
_refine_ls_R_factor_all 0.0357
_refine_ls_R_factor_gt 0.0276
_refine_ls_shift/su_max 0.001
_refine_ls_shift/su_mean 0.000
_refine_ls_structure_factor_coef Fsqd
_refine_ls_weighting_details 'calc w=1/[\s^2^(Fo^2^)+(0.0446P)^2^+0.1778P] where P=(Fo^2^+2Fc^2^)/3'
_refine_ls_weighting_scheme calc
_refine_ls_wR_factor_gt 0.0760
_refine_ls_wR_factor_ref 0.0800
_reflns_number_gt 2524
_reflns_number_total 3027
_reflns_threshold_expression I>2\s(I)
_cod_data_source_file wk2063.cif
_cod_data_source_block I
_cod_depositor_comments
;
The following automatic conversions were performed:
'_symmetry_cell_setting' value 'Monoclinic' changed to 'monoclinic'
according to '/home/saulius/struct/CIF-dictionaries/cif_core.dic'
dictionary named 'cif_core.dic' version 2.4.1 from 2010-06-29.

Automatic conversion script
Id: cif_fix_enum 1527 2010-12-29 10:47:43Z saulius 

The following automatic conversions were performed:

'_symmetry_cell_setting' value 'Monoclinic' changed to 'monoclinic'
according to /home/saulius/struct/CIF-dictionaries/cif_core.dic
dictionary named 'cif_core.dic' version 2.4.1 from 2010-06-29.

Automatic conversion script
Id: cif_fix_values 1715 2011-07-08 13:25:40Z adriana 
;
_cod_original_cell_volume 1248.43(12)
_cod_original_sg_symbol_H-M 'P 21/c'
_cod_database_code 2214412
_cod_database_fobs_code 2214412

loop_
_symmetry_equiv_pos_as_xyz
'x, y, z'
'-x, y+1/2, -z+1/2'
'-x, -y, -z'
'x, -y-1/2, z-1/2'

loop_
_atom_site_type_symbol
_atom_site_label
_atom_site_fract_x
_atom_site_fract_y
_atom_site_fract_z
_atom_site_U_iso_or_equiv
_atom_site_adp_type
_atom_site_calc_flag
_atom_site_refinement_flags
_atom_site_occupancy
Zn Zn1 0.52604(3) 0.398830(14) 0.56583(2) 0.03572(9) Uani d . 1
C C1 1.0529(3) 0.3634(2) 0.1572(3) 0.0680(7) Uani d . 1
H H1A 1.1433 0.3280 0.2081 0.102 Uiso calc R 1
H H1B 1.0967 0.4190 0.1262 0.102 Uiso calc R 1
H H1C 0.9960 0.3251 0.0885 0.102 Uiso calc R 1
C C2 0.9306(3) 0.39238(14) 0.2345(3) 0.0509(6) Uani d . 1
C C3 0.9619(3) 0.37071(14) 0.3605(2) 0.0478(5) Uani d . 1
H H3 1.0562 0.3352 0.3964 0.057 Uiso calc R 1
C C4 0.8564(3) 0.40063(12) 0.4347(2) 0.0419(5) Uani d . 1
C C5 0.9026(3) 0.38988(14) 0.5739(2) 0.0463(5) Uani d . 1
H H5A 1.0041 0.3525 0.5969 0.056 Uiso calc R 1
H H5B 0.9277 0.4520 0.6108 0.056 Uiso calc R 1
C C6 0.8087(3) 0.36047(16) 0.7661(2) 0.0487(5) Uani d . 1
H H6A 0.8335 0.4267 0.7845 0.058 Uiso calc R 1
H H6B 0.9060 0.3237 0.8069 0.058 Uiso calc R 1
C C7 0.6586(3) 0.33110(16) 0.8152(2) 0.0495(5) Uani d . 1
H H7A 0.6401 0.2637 0.8027 0.059 Uiso calc R 1
H H7B 0.6816 0.3436 0.9039 0.059 Uiso calc R 1
C C8 0.7136(2) 0.45295(13) 0.3782(2) 0.0402(4) Uani d . 1
C C9 0.7880(3) 0.44471(16) 0.1820(2) 0.0493(5) Uani d . 1
H H9 0.7665 0.4604 0.0980 0.059 Uiso calc R 1
C C10 0.6769(3) 0.47418(14) 0.2512(2) 0.0437(5) Uani d . 1
C C11 0.5148(3) 0.52395(15) 0.1905(2) 0.0483(5) Uani d . 1
H H11A 0.5111 0.5339 0.1031 0.058 Uiso calc R 1
H H11B 0.4214 0.4835 0.1956 0.058 Uiso calc R 1
N N1 0.7725(2) 0.34492(11) 0.62923(17) 0.0400(4) Uani d . 1
N N2 0.5050(2) 0.38322(13) 0.75088(18) 0.0435(4) Uani d . 1
N N3 0.3579(2) 0.22836(14) 0.4825(2) 0.0524(5) Uani d . 1
O O1 0.61249(19) 0.48312(10) 0.44910(15) 0.0504(4) Uani d . 1
O O2 0.3842(3) 0.30868(13) 0.44489(18) 0.0728(5) Uani d . 1
O O3 0.2602(3) 0.17463(14) 0.4146(2) 0.0801(6) Uani d . 1
O O4 0.4378(4) 0.20400(16) 0.5846(2) 0.1122(9) Uani d . 1
H H1N 0.773(7) 0.290(3) 0.614(5) 0.168 Uiso d . 1
H H2N 0.414(7) 0.353(4) 0.749(5) 0.168 Uiso d . 1

loop_
_atom_site_aniso_label
_atom_site_aniso_U_11
_atom_site_aniso_U_22
_atom_site_aniso_U_33
_atom_site_aniso_U_12
_atom_site_aniso_U_13
_atom_site_aniso_U_23
Zn1 0.03569(14) 0.03053(13) 0.04245(15) 0.00473(8) 0.01229(10) 0.00441(8)
C1 0.0588(15) 0.0631(15) 0.095(2) -0.0046(12) 0.0434(15) -0.0265(15)
C2 0.0465(12) 0.0400(11) 0.0748(16) -0.0088(9) 0.0316(11) -0.0194(10)
C3 0.0346(10) 0.0321(9) 0.0811(16) -0.0013(8) 0.0227(10) -0.0089(10)
C4 0.0371(10) 0.0275(9) 0.0650(13) -0.0025(7) 0.0199(9) -0.0024(8)
C5 0.0352(10) 0.0368(10) 0.0672(14) -0.0018(8) 0.0129(10) 0.0041(9)
C6 0.0458(11) 0.0436(11) 0.0527(12) 0.0066(9) 0.0035(9) 0.0043(9)
C7 0.0573(13) 0.0453(11) 0.0444(11) 0.0103(9) 0.0092(10) 0.0099(9)
C8 0.0410(10) 0.0279(9) 0.0583(12) 0.0013(7) 0.0247(9) -0.0004(8)
C9 0.0513(12) 0.0462(12) 0.0554(13) -0.0061(9) 0.0226(10) -0.0136(9)
C10 0.0442(11) 0.0341(10) 0.0565(12) -0.0024(8) 0.0193(9) -0.0071(8)
C11 0.0479(12) 0.0478(12) 0.0492(12) 0.0017(9) 0.0117(9) -0.0077(9)
N1 0.0371(8) 0.0299(8) 0.0531(10) 0.0014(6) 0.0107(7) 0.0034(7)
N2 0.0460(10) 0.0402(9) 0.0450(9) 0.0038(7) 0.0124(8) 0.0023(7)
N3 0.0438(10) 0.0504(11) 0.0658(13) -0.0012(8) 0.0185(9) -0.0124(9)
O1 0.0557(9) 0.0413(8) 0.0654(10) 0.0207(6) 0.0365(8) 0.0171(7)
O2 0.0836(13) 0.0563(11) 0.0666(11) -0.0142(9) -0.0057(10) 0.0032(8)
O3 0.0671(12) 0.0692(12) 0.1050(16) -0.0187(9) 0.0225(11) -0.0374(11)
O4 0.144(2) 0.0728(14) 0.0964(17) -0.0331(15) -0.0171(17) 0.0208(13)

loop_
_atom_type_symbol
_atom_type_description
_atom_type_scat_dispersion_real
_atom_type_scat_dispersion_imag
_atom_type_scat_source
C C 0.0033 0.0016 'International Tables Vol C Tables 4.2.6.8 and 6.1.1.4'
H H 0.0000 0.0000 'International Tables Vol C Tables 4.2.6.8 and 6.1.1.4'
N N 0.0061 0.0033 'International Tables Vol C Tables 4.2.6.8 and 6.1.1.4'
O O 0.0106 0.0060 'International Tables Vol C Tables 4.2.6.8 and 6.1.1.4'
Zn Zn 0.2839 1.4301 'International Tables Vol C Tables 4.2.6.8 and 6.1.1.4'

loop_
_geom_angle_atom_site_label_1
_geom_angle_atom_site_label_2
_geom_angle_atom_site_label_3
_geom_angle_site_symmetry_1
_geom_angle_site_symmetry_3
_geom_angle
_geom_angle_publ_flag
O1 Zn1 O1 3_666 . 74.53(6) yes
O1 Zn1 O2 3_666 . 104.21(8) yes
O1 Zn1 O2 . . 100.80(8) yes
O1 Zn1 N2 3_666 . 89.50(6) yes
O1 Zn1 N2 . . 144.15(7) yes
O2 Zn1 N2 . . 114.32(8) yes
O1 Zn1 N1 3_666 . 143.63(7) yes
O1 Zn1 N1 . . 88.27(6) yes
O2 Zn1 N1 . . 110.44(8) yes
N2 Zn1 N1 . . 86.19(7) yes
C2 C1 H1A . . 109.5 ?
C2 C1 H1B . . 109.5 ?
H1A C1 H1B . . 109.5 ?
C2 C1 H1C . . 109.5 ?
H1A C1 H1C . . 109.5 ?
H1B C1 H1C . . 109.5 ?
C3 C2 C9 . . 118.26(19) ?
C3 C2 C1 . . 120.9(2) ?
C9 C2 C1 . . 120.8(2) ?
C2 C3 C4 . . 122.0(2) ?
C2 C3 H3 . . 119.0 ?
C4 C3 H3 . . 119.0 ?
C3 C4 C8 . . 118.1(2) ?
C3 C4 C5 . . 122.1(2) ?
C8 C4 C5 . . 119.36(18) ?
N1 C5 C4 . . 115.52(18) ?
N1 C5 H5A . . 108.4 ?
C4 C5 H5A . . 108.4 ?
N1 C5 H5B . . 108.4 ?
C4 C5 H5B . . 108.4 ?
H5A C5 H5B . . 107.5 ?
N1 C6 C7 . . 109.84(18) ?
N1 C6 H6A . . 109.7 ?
C7 C6 H6A . . 109.7 ?
N1 C6 H6B . . 109.7 ?
C7 C6 H6B . . 109.7 ?
H6A C6 H6B . . 108.2 ?
N2 C7 C6 . . 111.27(17) ?
N2 C7 H7A . . 109.4 ?
C6 C7 H7A . . 109.4 ?
N2 C7 H7B . . 109.4 ?
C6 C7 H7B . . 109.4 ?
H7A C7 H7B . . 108.0 ?
O1 C8 C10 . . 120.25(18) ?
O1 C8 C4 . . 118.52(19) ?
C10 C8 C4 . . 121.23(18) ?
C10 C9 C2 . . 121.9(2) ?
C10 C9 H9 . . 119.0 ?
C2 C9 H9 . . 119.0 ?
C9 C10 C8 . . 118.5(2) ?
C9 C10 C11 . . 121.3(2) ?
C8 C10 C11 . . 120.12(18) ?
N2 C11 C10 3_666 . 113.11(18) ?
N2 C11 H11A 3_666 . 109.0 ?
C10 C11 H11A . . 109.0 ?
N2 C11 H11B 3_666 . 109.0 ?
C10 C11 H11B . . 109.0 ?
H11A C11 H11B . . 107.8 ?
C6 N1 C5 . . 111.31(17) ?
C6 N1 Zn1 . . 103.15(12) ?
C5 N1 Zn1 . . 115.58(12) ?
C6 N1 H1N . . 111(4) ?
C5 N1 H1N . . 107(4) ?
Zn1 N1 H1N . . 110(4) ?
C7 N2 C11 . 3_666 113.39(18) ?
C7 N2 Zn1 . . 105.06(13) ?
C11 N2 Zn1 3_666 . 111.88(14) ?
C7 N2 H2N . . 113(4) ?
C11 N2 H2N 3_666 . 105(4) ?
Zn1 N2 H2N . . 108(3) ?
O4 N3 O3 . . 121.7(2) ?
O4 N3 O2 . . 118.1(2) ?
O3 N3 O2 . . 120.1(2) ?
C8 O1 Zn1 . 3_666 129.47(12) ?
C8 O1 Zn1 . . 123.38(12) ?
Zn1 O1 Zn1 3_666 . 105.47(6) ?
N3 O2 Zn1 . . 118.45(15) ?

loop_
_geom_bond_atom_site_label_1
_geom_bond_atom_site_label_2
_geom_bond_site_symmetry_2
_geom_bond_distance
_geom_bond_publ_flag
Zn1 O1 3_666 2.0057(13) yes
Zn1 O1 . 2.0068(14) yes
Zn1 O2 . 2.0079(18) yes
Zn1 N2 . 2.1051(19) yes
Zn1 N1 . 2.1216(16) yes
C1 C2 . 1.523(3) ?
C1 H1A . 0.9600 ?
C1 H1B . 0.9600 ?
C1 H1C . 0.9600 ?
C2 C3 . 1.389(4) ?
C2 C9 . 1.391(3) ?
C3 C4 . 1.394(3) ?
C3 H3 . 0.9300 ?
C4 C8 . 1.402(3) ?
C4 C5 . 1.503(3) ?
C5 N1 . 1.494(3) ?
C5 H5A . 0.9700 ?
C5 H5B . 0.9700 ?
C6 N1 . 1.488(3) ?
C6 C7 . 1.519(3) ?
C6 H6A . 0.9700 ?
C6 H6B . 0.9700 ?
C7 N2 . 1.489(3) ?
C7 H7A . 0.9700 ?
C7 H7B . 0.9700 ?
C8 O1 . 1.340(2) ?
C8 C10 . 1.397(3) ?
C9 C10 . 1.388(3) ?
C9 H9 . 0.9300 ?
C10 C11 . 1.515(3) ?
C11 N2 3_666 1.490(3) ?
C11 H11A . 0.9700 ?
C11 H11B . 0.9700 ?
N1 H1N . 0.80(5) ?
N2 C11 3_666 1.490(3) ?
N2 H2N . 0.86(5) ?
N3 O4 . 1.213(3) ?
N3 O3 . 1.224(3) ?
N3 O2 . 1.246(3) ?
O1 Zn1 3_666 2.0057(13) yes

loop_
_geom_torsion_atom_site_label_1
_geom_torsion_atom_site_label_2
_geom_torsion_atom_site_label_3
_geom_torsion_atom_site_label_4
_geom_torsion_site_symmetry_1
_geom_torsion_site_symmetry_4
_geom_torsion
C9 C2 C3 C4 . . -0.7(3)
C1 C2 C3 C4 . . 176.62(19)
C2 C3 C4 C8 . . 0.9(3)
C2 C3 C4 C5 . . -170.78(18)
C3 C4 C5 N1 . . -129.7(2)
C8 C4 C5 N1 . . 58.7(2)
N1 C6 C7 N2 . . -57.0(2)
C3 C4 C8 O1 . . -179.12(17)
C5 C4 C8 O1 . . -7.2(3)
C3 C4 C8 C10 . . 0.4(3)
C5 C4 C8 C10 . . 172.34(17)
C3 C2 C9 C10 . . -0.9(3)
C1 C2 C9 C10 . . -178.2(2)
C2 C9 C10 C8 . . 2.1(3)
C2 C9 C10 C11 . . -174.79(19)
O1 C8 C10 C9 . . 177.62(18)
C4 C8 C10 C9 . . -1.9(3)
O1 C8 C10 C11 . . -5.4(3)
C4 C8 C10 C11 . . 175.08(18)
C9 C10 C11 N2 . 3_666 -125.4(2)
C8 C10 C11 N2 . 3_666 57.7(3)
C7 C6 N1 C5 . . 169.00(16)
C7 C6 N1 Zn1 . . 44.46(18)
C4 C5 N1 C6 . . -164.74(17)
C4 C5 N1 Zn1 . . -47.5(2)
O1 Zn1 N1 C6 3_666 . 64.33(16)
O1 Zn1 N1 C6 . . 124.92(13)
O2 Zn1 N1 C6 . . -134.20(13)
N2 Zn1 N1 C6 . . -19.64(13)
O1 Zn1 N1 C5 3_666 . -57.37(19)
O1 Zn1 N1 C5 . . 3.22(14)
O2 Zn1 N1 C5 . . 104.10(15)
N2 Zn1 N1 C5 . . -141.34(15)
C6 C7 N2 C11 . 3_666 -86.8(2)
C6 C7 N2 Zn1 . . 35.7(2)
O1 Zn1 N2 C7 3_666 . -152.22(14)
O1 Zn1 N2 C7 . . -90.10(16)
O2 Zn1 N2 C7 . . 102.38(15)
N1 Zn1 N2 C7 . . -8.36(14)
O1 Zn1 N2 C11 3_666 3_666 -28.78(14)
O1 Zn1 N2 C11 . 3_666 33.3(2)
O2 Zn1 N2 C11 . 3_666 -134.18(14)
N1 Zn1 N2 C11 . 3_666 115.08(15)
C10 C8 O1 Zn1 . 3_666 -32.2(3)
C4 C8 O1 Zn1 . 3_666 147.37(15)
C10 C8 O1 Zn1 . . 130.89(16)
C4 C8 O1 Zn1 . . -49.6(2)
O1 Zn1 O1 C8 3_666 . -166.5(2)
O2 Zn1 O1 C8 . . -64.57(18)
N2 Zn1 O1 C8 . . 126.99(17)
N1 Zn1 O1 C8 . . 45.92(17)
O1 Zn1 O1 Zn1 3_666 3_666 0.0
O2 Zn1 O1 Zn1 . 3_666 101.92(9)
N2 Zn1 O1 Zn1 . 3_666 -66.52(14)
N1 Zn1 O1 Zn1 . 3_666 -147.59(8)
O4 N3 O2 Zn1 . . -10.1(3)
O3 N3 O2 Zn1 . . 173.52(17)
O1 Zn1 O2 N3 3_666 . -128.41(18)
O1 Zn1 O2 N3 . . 155.00(18)
N2 Zn1 O2 N3 . . -32.4(2)
N1 Zn1 O2 N3 . . 62.8(2)
